data_2208905
loop_
_publ_author_name
'Shao-Wen Chen'
'Han-Dong Yin'

_publ_section_title
;
 [3-Methoxy-2-oxidobenzaldehyde
 (2-thienylcarbonyl)hydrazonato]dimethyltin(IV)
;
_journal_coeditor_code HK2015
_journal_issue 5
_journal_name_full 'Acta Crystallographica Section E'
_journal_page_first m1024
_journal_page_last m1026
_journal_paper_doi 10.1107/S1600536806011445
_journal_volume 62
_journal_year 2006
_chemical_formula_iupac '[Sn (C H3)2 (C13 H10 N2 O3 S)]'
_chemical_formula_moiety 'C15 H16 N2 O3 S Sn'
_chemical_formula_sum 'C15 H16 N2 O3 S Sn'
_chemical_formula_weight 423.08
_chemical_name_systematic
;
[3-Methoxy-2-oxidobenzaldehyde (2-thienylcarbonyl)hydrazonato]dimethyltin(IV)
;
_space_group_IT_number 15
_symmetry_cell_setting monoclinic
_symmetry_space_group_name_Hall '-C 2yc'
_symmetry_space_group_name_H-M 'C 1 2/c 1'
_atom_sites_solution_hydrogens geom
_atom_sites_solution_primary direct
_atom_sites_solution_secondary difmap
_audit_creation_method SHELXL-97
_cell_angle_alpha 90.00
_cell_angle_beta 104.318(6)
_cell_angle_gamma 90.00
_cell_formula_units_Z 8
_cell_length_a 25.777(11)
_cell_length_b 9.670(4)
_cell_length_c 13.476(6)
_cell_measurement_reflns_used 2678
_cell_measurement_temperature 298(2)
_cell_measurement_theta_max 23.256
_cell_measurement_theta_min 2.258
_cell_volume 3255(2)
_computing_cell_refinement SMART
_computing_data_collection 'SMART (Bruker, 1996)'
_computing_data_reduction 'SAINT (Bruker, 1996)'
_computing_molecular_graphics 'SHELXTL (Bruker, 1996)'
_computing_publication_material SHELXTL
_computing_structure_refinement 'SHELXL97 (Sheldrick, 1997)'
_computing_structure_solution 'SHELXS97 (Sheldrick, 1997)'
_diffrn_ambient_temperature 298(2)
_diffrn_measured_fraction_theta_full 0.995
_diffrn_measured_fraction_theta_max 0.995
_diffrn_measurement_device_type 'Bruker SMART CCD area-detector'
_diffrn_measurement_method '\f and \w'
_diffrn_radiation_monochromator graphite
_diffrn_radiation_source 'fine-focus sealed tube'
_diffrn_radiation_type MoK\a
_diffrn_radiation_wavelength 0.71073
_diffrn_reflns_av_R_equivalents 0.0436
_diffrn_reflns_av_sigmaI/netI 0.0506
_diffrn_reflns_limit_h_max 30
_diffrn_reflns_limit_h_min -21
_diffrn_reflns_limit_k_max 11
_diffrn_reflns_limit_k_min -11
_diffrn_reflns_limit_l_max 12
_diffrn_reflns_limit_l_min -16
_diffrn_reflns_number 8215
_diffrn_reflns_theta_full 25.01
_diffrn_reflns_theta_max 25.01
_diffrn_reflns_theta_min 2.26
_exptl_absorpt_coefficient_mu 1.711
_exptl_absorpt_correction_T_max 0.8896
_exptl_absorpt_correction_T_min 0.4939
_exptl_absorpt_correction_type multi-scan
_exptl_absorpt_process_details '(SADABS; Sheldrick, 1996)'
_exptl_crystal_colour colorless
_exptl_crystal_density_diffrn 1.727
_exptl_crystal_density_method 'not measured'
_exptl_crystal_description block
_exptl_crystal_F_000 1680
_exptl_crystal_size_max 0.48
_exptl_crystal_size_mid 0.23
_exptl_crystal_size_min 0.07
_refine_diff_density_max 2.018
_refine_diff_density_min -0.892
_refine_ls_extinction_method none
_refine_ls_goodness_of_fit_ref 1.001
_refine_ls_hydrogen_treatment constr
_refine_ls_matrix_type full
_refine_ls_number_parameters 199
_refine_ls_number_reflns 2858
_refine_ls_number_restraints 6
_refine_ls_restrained_S_all 1.004
_refine_ls_R_factor_all 0.0892
_refine_ls_R_factor_gt 0.0665
_refine_ls_shift/su_max 0.000
_refine_ls_shift/su_mean 0.000
_refine_ls_structure_factor_coef Fsqd
_refine_ls_weighting_details 'calc w=1/[\s^2^(Fo^2^)+(0.145P)^2^+47.0333P] where P=(Fo^2^+2Fc^2^)/3'
_refine_ls_weighting_scheme calc
_refine_ls_wR_factor_gt 0.2123
_refine_ls_wR_factor_ref 0.2362
_reflns_number_gt 2074
_reflns_number_total 2858
_reflns_threshold_expression I>2\s(I)
_cod_data_source_file hk2015.cif
_cod_data_source_block I
_cod_original_sg_symbol_H-M 'C 2/c'
_cod_database_code 2208905

loop_
_symmetry_equiv_pos_as_xyz
'x, y, z'
'-x, y, -z+1/2'
'x+1/2, y+1/2, z'
'-x+1/2, y+1/2, -z+1/2'
'-x, -y, -z'
'x, -y, z-1/2'
'-x+1/2, -y+1/2, -z'
'x+1/2, -y+1/2, z-1/2'

loop_
_atom_site_type_symbol
_atom_site_label
_atom_site_fract_x
_atom_site_fract_y
_atom_site_fract_z
_atom_site_U_iso_or_equiv
_atom_site_adp_type
_atom_site_calc_flag
_atom_site_refinement_flags
_atom_site_occupancy
_atom_site_disorder_assembly
_atom_site_disorder_group
Sn Sn1 0.54243(3) 0.32300(8) 0.54843(5) 0.0490(3) Uani d . 1 . .
N N1 0.5130(4) 0.1323(9) 0.6067(7) 0.052(2) Uani d . 1 . .
N N2 0.5502(4) 0.0284(10) 0.6405(7) 0.056(2) Uani d . 1 . .
O O1 0.4604(3) 0.3862(9) 0.5292(6) 0.0568(19) Uani d . 1 . .
O O2 0.3683(3) 0.5291(10) 0.4933(8) 0.074(3) Uani d . 1 . .
O O3 0.6086(4) 0.1732(8) 0.5871(8) 0.066(2) Uani d . 1 . .
S S1 0.7036(2) -0.0047(5) 0.6673(4) 0.0808(14) Uani d P 0.67 A 1
C C11' 0.7036(2) -0.0047(5) 0.6673(4) 0.0808(14) Uani d P 0.33 A 2
H H11' 0.7198 0.0737 0.6486 0.097 Uiso calc PR 0.33 A 2
C C1 0.4661(4) 0.1053(12) 0.6170(8) 0.052(3) Uani d . 1 . .
H H1 0.4617 0.0196 0.6453 0.062 Uiso calc R 1 . .
C C2 0.4191(5) 0.1919(12) 0.5901(8) 0.052(3) Uani d . 1 . .
C C3 0.4181(4) 0.3270(11) 0.5506(7) 0.046(2) Uani d . 1 . .
C C4 0.3679(4) 0.3984(12) 0.5314(8) 0.053(3) Uani d . 1 . .
C C5 0.3238(5) 0.3373(14) 0.5510(10) 0.064(3) Uani d . 1 . .
H H5 0.2918 0.3861 0.5387 0.077 Uiso calc R 1 . .
C C6 0.3259(5) 0.2036(15) 0.5891(11) 0.070(4) Uani d . 1 . .
H H6 0.2955 0.1626 0.6013 0.084 Uiso calc R 1 . .
C C7 0.3726(5) 0.1338(14) 0.6083(10) 0.064(3) Uani d . 1 . .
H H7 0.3740 0.0445 0.6344 0.076 Uiso calc R 1 . .
C C8 0.3209(7) 0.604(2) 0.4789(16) 0.112(6) Uani d U 1 . .
H H8A 0.3258 0.6940 0.4522 0.168 Uiso calc R 1 . .
H H8B 0.3116 0.6142 0.5432 0.168 Uiso calc R 1 . .
H H8C 0.2928 0.5564 0.4314 0.168 Uiso calc R 1 . .
C C9 0.5970(5) 0.0603(12) 0.6262(8) 0.053(3) Uani d . 1 A .
C C10 0.6412(5) -0.0417(13) 0.6634(8) 0.060(3) Uani d . 1 . .
C C11 0.6321(4) -0.1834(7) 0.7080(7) 0.084(2) Uani d P 0.67 A 1
H H11 0.6009 -0.2231 0.7178 0.101 Uiso calc PR 0.67 A 1
S S1' 0.6321(4) -0.1834(7) 0.7080(7) 0.084(2) Uani d P 0.33 A 2
C C12 0.6874(8) -0.2383(18) 0.7309(13) 0.097(5) Uani d . 1 . .
H H12 0.6953 -0.3278 0.7551 0.116 Uiso calc R 1 A 1
C C13 0.7270(7) -0.151(2) 0.7145(14) 0.095(5) Uani d . 1 A .
H H13 0.7631 -0.1737 0.7293 0.115 Uiso calc R 1 B 1
C C14 0.5347(6) 0.2951(13) 0.3925(9) 0.061(3) Uani d . 1 . .
H H14A 0.5127 0.2157 0.3694 0.092 Uiso calc R 1 . .
H H14B 0.5695 0.2813 0.3802 0.092 Uiso calc R 1 . .
H H14C 0.5184 0.3756 0.3560 0.092 Uiso calc R 1 . .
C C15 0.5735(6) 0.4344(13) 0.6838(9) 0.067(3) Uani d . 1 . .
H H15A 0.5619 0.3922 0.7392 0.101 Uiso calc R 1 . .
H H15B 0.5608 0.5280 0.6752 0.101 Uiso calc R 1 . .
H H15C 0.6119 0.4338 0.6990 0.101 Uiso calc R 1 . .

loop_
_atom_site_aniso_label
_atom_site_aniso_U_11
_atom_site_aniso_U_22
_atom_site_aniso_U_33
_atom_site_aniso_U_12
_atom_site_aniso_U_13
_atom_site_aniso_U_23
Sn1 0.0432(5) 0.0561(5) 0.0476(5) 0.0052(3) 0.0112(3) 0.0007(3)
N1 0.056(6) 0.046(5) 0.052(5) 0.002(4) 0.012(4) 0.003(4)
N2 0.065(6) 0.052(5) 0.050(5) 0.006(5) 0.010(4) 0.003(4)
O1 0.028(4) 0.071(5) 0.074(5) 0.002(3) 0.017(3) 0.023(4)
O2 0.045(5) 0.079(6) 0.102(7) 0.014(4) 0.024(5) 0.031(5)
O3 0.059(5) 0.055(5) 0.089(6) 0.011(4) 0.027(5) 0.013(4)
S1 0.058(3) 0.087(4) 0.097(4) 0.008(2) 0.018(2) -0.002(3)
C11' 0.058(3) 0.087(4) 0.097(4) 0.008(2) 0.018(2) -0.002(3)
C1 0.055(7) 0.051(6) 0.052(6) 0.000(5) 0.020(5) 0.001(5)
C2 0.053(7) 0.066(7) 0.039(5) 0.002(5) 0.013(5) -0.003(5)
C3 0.042(6) 0.060(7) 0.035(5) 0.005(5) 0.005(4) -0.004(4)
C4 0.052(6) 0.063(7) 0.044(6) -0.005(5) 0.012(5) 0.001(5)
C5 0.049(7) 0.079(9) 0.063(7) 0.005(6) 0.013(6) 0.002(6)
C6 0.043(7) 0.081(9) 0.083(9) -0.017(6) 0.011(6) 0.009(7)
C7 0.061(8) 0.068(7) 0.065(7) -0.006(6) 0.021(6) -0.003(6)
C8 0.092(9) 0.110(9) 0.138(10) -0.003(7) 0.037(8) 0.032(8)
C9 0.057(7) 0.050(7) 0.055(6) 0.008(5) 0.020(5) -0.001(5)
C10 0.058(7) 0.070(7) 0.049(6) 0.026(6) 0.006(5) 0.002(5)
C11 0.088(6) 0.061(4) 0.100(6) 0.014(4) 0.015(5) 0.006(3)
S1' 0.088(6) 0.061(4) 0.100(6) 0.014(4) 0.015(5) 0.006(3)
C12 0.123(15) 0.074(10) 0.090(11) 0.046(11) 0.020(10) 0.015(8)
C13 0.060(9) 0.124(14) 0.098(12) 0.023(9) 0.011(8) -0.017(10)
C14 0.071(8) 0.061(7) 0.058(7) 0.016(6) 0.026(6) 0.011(5)
C15 0.073(8) 0.065(8) 0.057(7) -0.004(6) 0.005(6) 0.008(6)

loop_
_atom_type_symbol
_atom_type_description
_atom_type_scat_dispersion_real
_atom_type_scat_dispersion_imag
_atom_type_scat_source
C C 0.0033 0.0016 'International Tables Vol C Tables 4.2.6.8 and 6.1.1.4'
H H 0.0000 0.0000 'International Tables Vol C Tables 4.2.6.8 and 6.1.1.4'
O O 0.0106 0.0060 'International Tables Vol C Tables 4.2.6.8 and 6.1.1.4'
Sn Sn -0.6537 1.4246 'International Tables Vol C Tables 4.2.6.8 and 6.1.1.4'
N N 0.0061 0.0033 'International Tables Vol C Tables 4.2.6.8 and 6.1.1.4'
S S 0.1246 0.1234 'International Tables Vol C Tables 4.2.6.8 and 6.1.1.4'

loop_
_geom_angle_atom_site_label_1
_geom_angle_atom_site_label_2
_geom_angle_atom_site_label_3
_geom_angle_site_symmetry_3
_geom_angle
_geom_angle_publ_flag
C14 Sn1 C15 . 150.0(5) yes
C14 Sn1 O1 . 94.0(4) yes
C15 Sn1 O1 . 96.4(5) yes
C14 Sn1 O3 . 91.6(4) yes
C15 Sn1 O3 . 91.5(5) yes
O1 Sn1 O3 . 153.6(3) yes
C14 Sn1 N1 . 107.2(4) yes
C15 Sn1 N1 . 102.1(4) yes
O1 Sn1 N1 . 82.4(3) yes
O3 Sn1 N1 . 71.4(3) yes
C14 Sn1 O1 5_666 77.3(4) yes
C15 Sn1 O1 5_666 78.0(4) yes
O1 Sn1 O1 5_666 75.7(3) yes
O3 Sn1 O1 5_666 130.7(3) yes
N1 Sn1 O1 5_666 157.9(3) yes
C1 N1 N2 . 114.3(9) ?
C1 N1 Sn1 . 128.8(8) ?
N2 N1 Sn1 . 116.9(7) ?
C9 N2 N1 . 111.7(9) ?
C3 O1 Sn1 . 133.4(7) ?
C4 O2 C8 . 116.6(11) ?
C9 O3 Sn1 . 114.3(7) ?
C13 S1 C10 . 95.2(8) ?
N1 C1 C2 . 127.7(11) ?
N1 C1 H1 . 116.2 ?
C2 C1 H1 . 116.2 ?
C7 C2 C3 . 120.1(11) ?
C7 C2 C1 . 115.1(11) ?
C3 C2 C1 . 124.8(11) ?
O1 C3 C2 . 122.9(10) ?
O1 C3 C4 . 120.5(9) ?
C2 C3 C4 . 116.6(10) ?
O2 C4 C5 . 124.0(11) ?
O2 C4 C3 . 115.1(10) ?
C5 C4 C3 . 121.0(11) ?
C4 C5 C6 . 121.1(12) ?
C4 C5 H5 . 119.4 ?
C6 C5 H5 . 119.4 ?
C7 C6 C5 . 119.3(12) ?
C7 C6 H6 . 120.3 ?
C5 C6 H6 . 120.3 ?
C6 C7 C2 . 121.9(13) ?
C6 C7 H7 . 119.1 ?
C2 C7 H7 . 119.1 ?
O2 C8 H8A . 109.5 ?
O2 C8 H8B . 109.5 ?
H8A C8 H8B . 109.5 ?
O2 C8 H8C . 109.5 ?
H8A C8 H8C . 109.5 ?
H8B C8 H8C . 109.5 ?
O3 C9 N2 . 125.6(11) ?
O3 C9 C10 . 117.5(11) ?
N2 C9 C10 . 116.8(10) ?
C9 C10 C11 . 122.6(11) ?
C9 C10 S1 . 121.9(10) ?
C11 C10 S1 . 115.3(8) ?
C12 C11 C10 . 99.7(10) ?
C12 C11 H11 . 130.2 ?
C10 C11 H11 . 130.2 ?
C13 C12 C11 . 117.1(13) ?
C13 C12 H12 . 121.4 ?
C11 C12 H12 . 121.4 ?
C12 C13 S1 . 112.5(13) ?
C12 C13 H13 . 123.7 ?
S1 C13 H13 . 123.7 ?
Sn1 C14 H14A . 109.5 ?
Sn1 C14 H14B . 109.5 ?
H14A C14 H14B . 109.5 ?
Sn1 C14 H14C . 109.5 ?
H14A C14 H14C . 109.5 ?
H14B C14 H14C . 109.5 ?
Sn1 C15 H15A . 109.5 ?
Sn1 C15 H15B . 109.5 ?
H15A C15 H15B . 109.5 ?
Sn1 C15 H15C . 109.5 ?
H15A C15 H15C . 109.5 ?
H15B C15 H15C . 109.5 ?

loop_
_geom_bond_atom_site_label_1
_geom_bond_atom_site_label_2
_geom_bond_site_symmetry_2
_geom_bond_distance
_geom_bond_publ_flag
Sn1 C14 . 2.078(12) yes
Sn1 C15 . 2.099(12) yes
Sn1 O1 . 2.153(7) yes
Sn1 O3 . 2.200(8) yes
Sn1 N1 . 2.210(9) yes
Sn1 O1 5_666 2.995(8) yes
N1 C1 . 1.279(14) yes
N1 N2 . 1.385(13) yes
N2 C9 . 1.303(15) yes
O1 C3 . 1.326(13) yes
O2 C4 . 1.365(14) ?
O2 C8 . 1.39(2) ?
O3 C9 . 1.281(14) yes
S1 C13 . 1.603(19) ?
S1 C10 . 1.635(14) ?
C1 C2 . 1.443(16) ?
C1 H1 . 0.9300 ?
C2 C7 . 1.399(17) ?
C2 C3 . 1.408(15) ?
C3 C4 . 1.434(16) ?
C4 C5 . 1.363(17) ?
C5 C6 . 1.387(18) ?
C5 H5 . 0.9300 ?
C6 C7 . 1.349(19) ?
C6 H6 . 0.9300 ?
C7 H7 . 0.9300 ?
C8 H8A . 0.9600 ?
C8 H8B . 0.9600 ?
C8 H8C . 0.9600 ?
C9 C10 . 1.497(16) ?
C10 C11 . 1.538(15) ?
C11 C12 . 1.481(19) ?
C11 H11 . 0.9300 ?
C12 C13 . 1.39(3) ?
C12 H12 . 0.9300 ?
C13 H13 . 0.9300 ?
C14 H14A . 0.9600 ?
C14 H14B . 0.9600 ?
C14 H14C . 0.9600 ?
C15 H15A . 0.9600 ?
C15 H15B . 0.9600 ?
C15 H15C . 0.9600 ?

loop_
_geom_hbond_atom_site_label_D
_geom_hbond_atom_site_label_H
_geom_hbond_atom_site_label_A
_geom_hbond_site_symmetry_A
_geom_hbond_distance_DH
_geom_hbond_distance_HA
_geom_hbond_distance_DA
_geom_hbond_angle_DHA
_geom_hbond_publ_flag
C8 H8A O3 5_666 0.96 2.29 3.09(2) 140 yes
